data_7056075
loop_
_publ_author_name
'Panja, Anangamohan'
'Jana, Narayan Ch.'
'Adak, Sarmistha'
'Brand\~ao, Paula'
'Dlh\'a\<n, Lubor'
'Titi\<s, J\'an'
'Bo\<ca, Roman'

_publ_section_title
;
 The structure and magnetism of mono- and di-nuclear Ni(ii) complexes
 derived from {N3O}-donor Schiff base ligands
;
_journal_issue 8
_journal_name_full 'New J. Chem.'
_journal_page_first 3143
_journal_paper_doi 10.1039/C7NJ00158D
_journal_volume 41
_journal_year 2017
_chemical_formula_sum 'C32 H48 N8 Ni2 O4'
_chemical_formula_weight 726.20
_chemical_name_systematic
;
 ?
;
_space_group_crystal_system monoclinic
_space_group_IT_number 14
_space_group_name_Hall '-P 2ybc'
_space_group_name_H-M_alt 'P 1 21/c 1'
_symmetry_space_group_name_Hall '-P 2ybc'
_symmetry_space_group_name_H-M 'P 1 21/c 1'
_atom_sites_solution_hydrogens mixed
_audit_creation_method SHELXL-2013
_audit_update_record
;
2017-01-13 deposited with the CCDC.
2017-03-16 downloaded from the CCDC.
;
_cell_angle_alpha 90
_cell_angle_beta 90.578(2)
_cell_angle_gamma 90
_cell_formula_units_Z 4
_cell_length_a 10.8271(7)
_cell_length_b 15.8847(10)
_cell_length_c 19.0150(13)
_cell_measurement_reflns_used 463
_cell_measurement_temperature 150(2)
_cell_measurement_theta_max 26.05
_cell_measurement_theta_min 2.90
_cell_volume 3270.1(4)
_computing_cell_refinement 'Bruker Smart'
_computing_data_collection 'Bruker Smart'
_computing_data_reduction 'Bruker Saint'
_computing_molecular_graphics 'Platon (Spek, 2008)and Mercury (CCDC)'
_computing_publication_material 'SHELXL-2013 (Sheldrick,2013)'
_computing_structure_refinement 'SHELXL-2013 (Sheldrick,2013)'
_computing_structure_solution 'SHELXS-2013 (Sheldrick,2013)'
_diffrn_ambient_temperature 150(2)
_diffrn_measured_fraction_theta_full 0.999
_diffrn_measured_fraction_theta_max 0.997
_diffrn_measurement_device_type CCD
_diffrn_measurement_method 'omega and phi scans'
_diffrn_radiation_type MoK\a
_diffrn_radiation_wavelength 0.71073
_diffrn_reflns_av_R_equivalents 0.0725
_diffrn_reflns_av_unetI/netI 0.0614
_diffrn_reflns_Laue_measured_fraction_full 0.999
_diffrn_reflns_Laue_measured_fraction_max 0.997
_diffrn_reflns_limit_h_max 12
_diffrn_reflns_limit_h_min -13
_diffrn_reflns_limit_k_max 20
_diffrn_reflns_limit_k_min -20
_diffrn_reflns_limit_l_max 24
_diffrn_reflns_limit_l_min -24
_diffrn_reflns_number 38986
_diffrn_reflns_point_group_measured_fraction_full 0.999
_diffrn_reflns_point_group_measured_fraction_max 0.997
_diffrn_reflns_theta_full 25.242
_diffrn_reflns_theta_max 27.155
_diffrn_reflns_theta_min 2.142
_diffrn_source 'fine-focus sealed tube'
_exptl_absorpt_coefficient_mu 1.202
_exptl_absorpt_correction_type multi-scan
_exptl_absorpt_process_details sadabs
_exptl_crystal_colour green
_exptl_crystal_density_diffrn 1.475
_exptl_crystal_description block
_exptl_crystal_F_000 1536
_exptl_crystal_size_max 0.200
_exptl_crystal_size_mid 0.180
_exptl_crystal_size_min 0.140
_exptl_transmission_factor_max 0.7455
_exptl_transmission_factor_min 0.5401
_refine_diff_density_max 3.200
_refine_diff_density_min -0.883
_refine_diff_density_rms 0.150
_refine_ls_extinction_method none
_refine_ls_goodness_of_fit_ref 1.035
_refine_ls_hydrogen_treatment mixed
_refine_ls_matrix_type full
_refine_ls_number_parameters 427
_refine_ls_number_reflns 7233
_refine_ls_number_restraints 0
_refine_ls_restrained_S_all 1.035
_refine_ls_R_factor_all 0.1143
_refine_ls_R_factor_gt 0.0669
_refine_ls_shift/su_max 0.000
_refine_ls_shift/su_mean 0.000
_refine_ls_structure_factor_coef Fsqd
_refine_ls_weighting_details 'w=1/[\s^2^(Fo^2^)+(0.0937P)^2^+12.5201P] where P=(Fo^2^+2Fc^2^)/3'
_refine_ls_weighting_scheme calc
_refine_ls_wR_factor_gt 0.1603
_refine_ls_wR_factor_ref 0.1972
_reflns_Friedel_coverage 0.000
_reflns_number_gt 4734
_reflns_number_total 7233
_reflns_threshold_expression 'I > 2\s(I)'
_cod_data_source_file c7nj00158d2.cif
_cod_data_source_block f
_cod_depositor_comments 'Adding full bibliography for 7056073--7056077.cif.'
_cod_database_code 7056075
_shelx_space_group_comment
;
The symmetry employed for this shelxl refinement is uniquely defined
by the following loop, which should always be used as a source of
symmetry information in preference to the above space-group names.
They are only intended as comments.
;
_shelx_estimated_absorpt_t_min 0.795
_shelx_estimated_absorpt_t_max 0.850
_shelxl_version_number 2013-4

loop_
_space_group_symop_operation_xyz
'x, y, z'
'-x, y+1/2, -z+1/2'
'-x, -y, -z'
'x, -y-1/2, z-1/2'

loop_
_atom_site_label
_atom_site_type_symbol
_atom_site_fract_x
_atom_site_fract_y
_atom_site_fract_z
_atom_site_U_iso_or_equiv
_atom_site_adp_type
_atom_site_occupancy
_atom_site_site_symmetry_order
_atom_site_calc_flag
_atom_site_refinement_flags_posn
_atom_site_refinement_flags_adp
NiA Ni 0.39680(6) 0.40510(4) 0.22714(3) 0.01947(18) Uani 1 1 d . .
NiB Ni 0.12391(6) 0.34310(4) 0.28443(3) 0.01944(18) Uani 1 1 d . .
O1A O 0.4672(3) 0.3455(2) 0.31240(18) 0.0225(7) Uani 1 1 d . .
C2A C 0.5240(4) 0.3793(3) 0.3657(3) 0.0231(10) Uani 1 1 d . .
C3A C 0.5505(5) 0.3303(3) 0.4263(3) 0.0249(10) Uani 1 1 d . .
H3A H 0.5257 0.2729 0.4270 0.030 Uiso 1 1 calc R U
C4A C 0.6108(5) 0.3627(4) 0.4842(3) 0.0333(12) Uani 1 1 d . .
H4A H 0.6257 0.3277 0.5239 0.040 Uiso 1 1 calc R U
C5A C 0.6506(5) 0.4467(3) 0.4854(3) 0.0308(12) Uani 1 1 d . .
H5A H 0.6929 0.4688 0.5253 0.037 Uiso 1 1 calc R U
C6A C 0.6270(5) 0.4959(3) 0.4279(3) 0.0271(11) Uani 1 1 d . .
H6A H 0.6529 0.5531 0.4286 0.033 Uiso 1 1 calc R U
C7A C 0.5656(4) 0.4649(3) 0.3677(3) 0.0232(10) Uani 1 1 d . .
C8A C 0.5469(4) 0.5251(3) 0.3107(3) 0.0229(10) Uani 1 1 d . .
H8A H 0.5792 0.5799 0.3184 0.028 Uiso 1 1 calc R U
N9A N 0.4926(4) 0.5133(2) 0.2518(2) 0.0202(8) Uani 1 1 d . .
C10A C 0.4866(5) 0.5863(3) 0.2048(3) 0.0252(11) Uani 1 1 d . .
H10A H 0.5346 0.5740 0.1620 0.030 Uiso 1 1 calc R U
H10B H 0.5258 0.6351 0.2286 0.030 Uiso 1 1 calc R U
C11A C 0.3552(5) 0.6100(3) 0.1832(3) 0.0257(11) Uani 1 1 d . .
H11A H 0.3013 0.6057 0.2248 0.031 Uiso 1 1 calc R U
H11B H 0.3541 0.6693 0.1673 0.031 Uiso 1 1 calc R U
C12A C 0.3031(5) 0.5547(3) 0.1250(3) 0.0290(11) Uani 1 1 d . .
H12A H 0.2187 0.5747 0.1132 0.035 Uiso 1 1 calc R U
H12B H 0.3544 0.5622 0.0827 0.035 Uiso 1 1 calc R U
N13A N 0.2968(4) 0.4633(2) 0.1416(2) 0.0219(8) Uani 1 1 d . .
H13A H 0.218(5) 0.455(3) 0.163(3) 0.019(13) Uiso 1 1 d . .
C14A C 0.2982(5) 0.4143(3) 0.0745(3) 0.0253(10) Uani 1 1 d . .
H14A H 0.2497 0.4448 0.0382 0.030 Uiso 1 1 calc R U
H14B H 0.2584 0.3590 0.0821 0.030 Uiso 1 1 calc R U
C15A C 0.4288(5) 0.4009(4) 0.0485(3) 0.0314(12) Uani 1 1 d . .
H15A H 0.4752 0.4542 0.0538 0.038 Uiso 1 1 calc R U
H15B H 0.4252 0.3872 -0.0022 0.038 Uiso 1 1 calc R U
C16A C 0.4997(5) 0.3313(3) 0.0867(3) 0.0288(11) Uani 1 1 d . .
H16A H 0.4462 0.2809 0.0890 0.035 Uiso 1 1 calc R U
H16B H 0.5727 0.3163 0.0584 0.035 Uiso 1 1 calc R U
N17A N 0.5423(4) 0.3521(2) 0.1591(2) 0.0243(9) Uani 1 1 d . .
C18A C 0.5876(5) 0.2721(3) 0.1901(3) 0.0335(13) Uani 1 1 d . .
H18A H 0.6528 0.2488 0.1604 0.040 Uiso 1 1 calc R U
H18B H 0.5192 0.2318 0.1928 0.040 Uiso 1 1 calc R U
H18C H 0.6207 0.2827 0.2374 0.040 Uiso 1 1 calc R U
C19A C 0.6486(5) 0.4089(3) 0.1550(3) 0.0305(12) Uani 1 1 d . .
H19A H 0.6747 0.4253 0.2026 0.037 Uiso 1 1 calc R U
H19B H 0.6255 0.4593 0.1282 0.037 Uiso 1 1 calc R U
H19C H 0.7169 0.3801 0.1316 0.037 Uiso 1 1 calc R U
N20A N 0.2809(4) 0.2995(2) 0.2142(2) 0.0220(8) Uani 1 1 d . .
C21A C 0.2647(5) 0.2413(3) 0.1755(3) 0.0237(10) Uani 1 1 d . .
O22A O 0.2497(4) 0.1829(2) 0.1374(2) 0.0420(10) Uani 1 1 d . .
O1B O 0.0563(3) 0.4045(2) 0.20030(18) 0.0229(7) Uani 1 1 d . .
C2B C -0.0037(4) 0.3730(3) 0.1470(3) 0.0215(10) Uani 1 1 d . .
C3B C -0.0299(5) 0.4265(3) 0.0886(3) 0.0262(11) Uani 1 1 d . .
H3B H -0.0038 0.4836 0.0902 0.031 Uiso 1 1 calc R U
C4B C -0.0927(5) 0.3974(3) 0.0296(3) 0.0299(12) Uani 1 1 d . .
H4B H -0.1088 0.4348 -0.0084 0.036 Uiso 1 1 calc R U
C5B C -0.1326(5) 0.3140(4) 0.0250(3) 0.0310(12) Uani 1 1 d . .
H5B H -0.1753 0.2942 -0.0156 0.037 Uiso 1 1 calc R U
C6B C -0.1083(5) 0.2606(3) 0.0814(3) 0.0259(11) Uani 1 1 d . .
H6B H -0.1350 0.2037 0.0788 0.031 Uiso 1 1 calc R U
C7B C -0.0454(4) 0.2882(3) 0.1422(3) 0.0215(10) Uani 1 1 d . .
C8B C -0.0274(4) 0.2263(3) 0.1970(3) 0.0228(10) Uani 1 1 d . .
H8B H -0.0599 0.1718 0.1878 0.027 Uiso 1 1 calc R U
N9B N 0.0274(4) 0.2363(2) 0.2568(2) 0.0200(8) Uani 1 1 d . .
C10B C 0.0335(5) 0.1605(3) 0.3021(3) 0.0271(11) Uani 1 1 d . .
H10C H -0.0014 0.1119 0.2761 0.033 Uiso 1 1 calc R U
H10D H -0.0177 0.1698 0.3443 0.033 Uiso 1 1 calc R U
C11B C 0.1656(5) 0.1399(3) 0.3253(3) 0.0278(11) Uani 1 1 d . .
H11C H 0.1695 0.0801 0.3397 0.033 Uiso 1 1 calc R U
H11D H 0.2210 0.1472 0.2846 0.033 Uiso 1 1 calc R U
C12B C 0.2119(5) 0.1939(3) 0.3852(3) 0.0327(12) Uani 1 1 d . .
H12C H 0.1548 0.1877 0.4252 0.039 Uiso 1 1 calc R U
H12D H 0.2937 0.1725 0.4007 0.039 Uiso 1 1 calc R U
N13B N 0.2237(4) 0.2845(2) 0.3684(2) 0.0228(9) Uani 1 1 d . .
H13B H 0.299(6) 0.291(3) 0.348(3) 0.027(15) Uiso 1 1 d . .
C14B C 0.2290(5) 0.3343(3) 0.4353(3) 0.0291(11) Uani 1 1 d . .
H14C H 0.2725 0.3881 0.4265 0.035 Uiso 1 1 calc R U
H14D H 0.2775 0.3025 0.4708 0.035 Uiso 1 1 calc R U
C15B C 0.1015(5) 0.3533(4) 0.4647(3) 0.0333(12) Uani 1 1 d . .
H15C H 0.0527 0.3006 0.4646 0.040 Uiso 1 1 calc R U
H15D H 0.1114 0.3716 0.5142 0.040 Uiso 1 1 calc R U
C16B C 0.0292(5) 0.4201(3) 0.4250(3) 0.0306(12) Uani 1 1 d . .
H16C H -0.0423 0.4366 0.4540 0.037 Uiso 1 1 calc R U
H16D H 0.0825 0.4704 0.4204 0.037 Uiso 1 1 calc R U
N17B N -0.0176(4) 0.3971(2) 0.3538(2) 0.0246(9) Uani 1 1 d . .
C18B C -0.1229(5) 0.3391(3) 0.3609(3) 0.0309(12) Uani 1 1 d . .
H18D H -0.0945 0.2863 0.3824 0.037 Uiso 1 1 calc R U
H18E H -0.1586 0.3274 0.3144 0.037 Uiso 1 1 calc R U
H18F H -0.1857 0.3649 0.3908 0.037 Uiso 1 1 calc R U
C19B C -0.0678(5) 0.4752(3) 0.3214(3) 0.0327(12) Uani 1 1 d . .
H19D H -0.1033 0.4620 0.2751 0.039 Uiso 1 1 calc R U
H19E H -0.0012 0.5164 0.3162 0.039 Uiso 1 1 calc R U
H19F H -0.1320 0.4986 0.3516 0.039 Uiso 1 1 calc R U
N20B N 0.2423(4) 0.4481(2) 0.2963(2) 0.0204(8) Uani 1 1 d . .
C21B C 0.2434(5) 0.5137(3) 0.3246(2) 0.0217(10) Uani 1 1 d . .
O22B O 0.2441(4) 0.5812(2) 0.3526(2) 0.0369(9) Uani 1 1 d . .

loop_
_atom_site_aniso_label
_atom_site_aniso_U_11
_atom_site_aniso_U_22
_atom_site_aniso_U_33
_atom_site_aniso_U_23
_atom_site_aniso_U_13
_atom_site_aniso_U_12
NiA 0.0184(3) 0.0198(3) 0.0202(3) 0.0008(2) 0.0039(2) -0.0005(2)
NiB 0.0182(3) 0.0202(3) 0.0200(3) 0.0014(2) 0.0031(2) -0.0010(2)
O1A 0.0187(17) 0.0233(16) 0.0254(18) 0.0031(13) 0.0019(15) -0.0013(13)
C2A 0.015(2) 0.029(2) 0.025(3) 0.006(2) 0.005(2) 0.0004(18)
C3A 0.018(2) 0.030(3) 0.027(3) 0.007(2) 0.001(2) -0.0019(19)
C4A 0.025(3) 0.047(3) 0.028(3) 0.008(2) 0.005(2) 0.007(2)
C5A 0.028(3) 0.043(3) 0.022(3) -0.002(2) -0.001(2) -0.001(2)
C6A 0.020(2) 0.030(3) 0.031(3) 0.000(2) 0.004(2) 0.000(2)
C7A 0.015(2) 0.029(2) 0.026(3) 0.001(2) 0.000(2) -0.0008(19)
C8A 0.019(2) 0.021(2) 0.029(3) 0.0006(19) 0.003(2) -0.0003(18)
N9A 0.018(2) 0.022(2) 0.021(2) 0.0023(15) -0.0004(17) 0.0006(15)
C10A 0.029(3) 0.020(2) 0.027(3) 0.0036(19) 0.003(2) -0.0019(19)
C11A 0.032(3) 0.021(2) 0.024(3) 0.0049(19) 0.000(2) 0.000(2)
C12A 0.033(3) 0.030(3) 0.024(3) 0.005(2) -0.003(2) -0.002(2)
N13A 0.025(2) 0.023(2) 0.018(2) 0.0021(16) 0.0021(18) -0.0015(16)
C14A 0.021(2) 0.035(3) 0.020(2) 0.002(2) -0.002(2) -0.002(2)
C15A 0.030(3) 0.048(3) 0.017(2) 0.000(2) 0.005(2) 0.003(2)
C16A 0.029(3) 0.029(3) 0.029(3) -0.005(2) 0.007(2) 0.002(2)
N17A 0.022(2) 0.025(2) 0.026(2) 0.0011(17) 0.0052(18) 0.0002(16)
C18A 0.030(3) 0.034(3) 0.037(3) 0.005(2) 0.007(3) 0.012(2)
C19A 0.023(3) 0.030(3) 0.038(3) -0.002(2) 0.012(2) -0.001(2)
N20A 0.023(2) 0.0220(19) 0.021(2) -0.0011(16) 0.0009(17) -0.0003(16)
C21A 0.021(2) 0.024(2) 0.026(3) 0.001(2) 0.004(2) -0.0013(19)
O22A 0.039(2) 0.037(2) 0.050(3) -0.0214(19) 0.000(2) 0.0020(18)
O1B 0.0192(17) 0.0249(17) 0.0246(17) 0.0025(14) 0.0002(14) -0.0001(13)
C2B 0.016(2) 0.026(2) 0.023(2) 0.0004(19) 0.005(2) 0.0001(18)
C3B 0.019(2) 0.036(3) 0.024(3) 0.008(2) 0.005(2) 0.001(2)
C4B 0.024(3) 0.043(3) 0.022(3) 0.008(2) 0.003(2) 0.005(2)
C5B 0.023(3) 0.046(3) 0.024(3) -0.006(2) 0.001(2) 0.003(2)
C6B 0.020(2) 0.033(3) 0.025(3) -0.007(2) 0.002(2) 0.002(2)
C7B 0.013(2) 0.029(2) 0.022(2) 0.0011(19) 0.004(2) 0.0040(18)
C8B 0.018(2) 0.023(2) 0.027(3) -0.0005(19) 0.003(2) 0.0014(18)
N9B 0.020(2) 0.0199(19) 0.020(2) 0.0001(15) 0.0047(17) -0.0025(15)
C10B 0.031(3) 0.018(2) 0.032(3) 0.003(2) 0.001(2) -0.005(2)
C11B 0.029(3) 0.022(2) 0.032(3) 0.009(2) 0.003(2) 0.001(2)
C12B 0.033(3) 0.033(3) 0.032(3) 0.009(2) -0.005(3) -0.003(2)
N13B 0.022(2) 0.023(2) 0.023(2) 0.0030(16) 0.0006(19) -0.0007(16)
C14B 0.023(3) 0.041(3) 0.023(3) 0.001(2) -0.001(2) -0.003(2)
C15B 0.028(3) 0.053(3) 0.019(3) 0.000(2) 0.006(2) 0.000(2)
C16B 0.027(3) 0.042(3) 0.023(3) -0.003(2) 0.008(2) 0.007(2)
N17B 0.022(2) 0.025(2) 0.027(2) -0.0002(17) 0.0064(18) -0.0025(16)
C18B 0.022(3) 0.027(3) 0.044(3) -0.004(2) 0.011(2) -0.004(2)
C19B 0.026(3) 0.034(3) 0.038(3) 0.001(2) 0.006(2) 0.005(2)
N20B 0.018(2) 0.023(2) 0.019(2) 0.0006(16) -0.0001(17) 0.0000(15)
C21B 0.019(2) 0.026(2) 0.020(2) -0.0007(19) 0.001(2) -0.0013(18)
O22B 0.040(2) 0.032(2) 0.038(2) -0.0100(17) 0.0041(19) -0.0020(17)

loop_
_atom_type_symbol
_atom_type_description
_atom_type_scat_dispersion_real
_atom_type_scat_dispersion_imag
_atom_type_scat_source
C C 0.0033 0.0016 'International Tables Vol C Tables 4.2.6.8 and 6.1.1.4'
H H 0.0000 0.0000 'International Tables Vol C Tables 4.2.6.8 and 6.1.1.4'
N N 0.0061 0.0033 'International Tables Vol C Tables 4.2.6.8 and 6.1.1.4'
O O 0.0106 0.0060 'International Tables Vol C Tables 4.2.6.8 and 6.1.1.4'
Ni Ni 0.3393 1.1124 'International Tables Vol C Tables 4.2.6.8 and 6.1.1.4'

loop_
_geom_angle_atom_site_label_1
_geom_angle_atom_site_label_2
_geom_angle_atom_site_label_3
_geom_angle
O1A NiA N9A 91.32(14)
O1A NiA N20A 86.59(15)
N9A NiA N20A 171.42(16)
O1A NiA N13A 171.97(15)
N9A NiA N13A 93.54(15)
N20A NiA N13A 87.66(16)
O1A NiA N17A 91.48(14)
N9A NiA N17A 95.20(15)
N20A NiA N17A 93.18(15)
N13A NiA N17A 94.43(16)
O1A NiA N20B 87.12(14)
N9A NiA N20B 89.37(15)
N20A NiA N20B 82.22(15)
N13A NiA N20B 86.55(15)
N17A NiA N20B 175.26(14)
O1B NiB N9B 90.95(15)
O1B NiB N20B 85.26(14)
N9B NiB N20B 169.49(16)
O1B NiB N13B 170.92(16)
N9B NiB N13B 94.82(16)
N20B NiB N13B 87.85(15)
O1B NiB N17B 92.14(15)
N9B NiB N17B 96.86(15)
N20B NiB N17B 93.07(15)
N13B NiB N17B 94.13(16)
O1B NiB N20A 87.07(14)
N9B NiB N20A 88.84(15)
N20B NiB N20A 81.19(15)
N13B NiB N20A 86.04(16)
N17B NiB N20A 174.26(15)
C2A O1A NiA 127.3(3)
O1A C2A C3A 119.9(4)
O1A C2A C7A 124.0(4)
C3A C2A C7A 116.0(5)
C4A C3A C2A 122.4(5)
C4A C3A H3A 118.8
C2A C3A H3A 118.8
C3A C4A C5A 120.9(5)
C3A C4A H4A 119.5
C5A C4A H4A 119.5
C6A C5A C4A 118.4(5)
C6A C5A H5A 120.8
C4A C5A H5A 120.8
C5A C6A C7A 122.3(5)
C5A C6A H6A 118.9
C7A C6A H6A 118.9
C6A C7A C2A 119.9(4)
C6A C7A C8A 115.9(4)
C2A C7A C8A 124.1(5)
N9A C8A C7A 128.2(4)
N9A C8A H8A 115.9
C7A C8A H8A 115.9
C8A N9A C10A 115.9(4)
C8A N9A NiA 123.3(3)
C10A N9A NiA 120.2(3)
N9A C10A C11A 113.2(4)
N9A C10A H10A 108.9
C11A C10A H10A 108.9
N9A C10A H10B 108.9
C11A C10A H10B 108.9
H10A C10A H10B 107.7
C12A C11A C10A 113.1(4)
C12A C11A H11A 108.9
C10A C11A H11A 109.0
C12A C11A H11B 109.0
C10A C11A H11B 108.9
H11A C11A H11B 107.8
N13A C12A C11A 115.4(4)
N13A C12A H12A 108.4
C11A C12A H12A 108.4
N13A C12A H12B 108.4
C11A C12A H12B 108.4
H12A C12A H12B 107.5
C12A N13A C14A 109.1(4)
C12A N13A NiA 123.7(3)
C14A N13A NiA 114.3(3)
C12A N13A H13A 105(3)
C14A N13A H13A 108(3)
NiA N13A H13A 94(3)
N13A C14A C15A 111.6(4)
N13A C14A H14A 109.3
C15A C14A H14A 109.3
N13A C14A H14B 109.3
C15A C14A H14B 109.3
H14A C14A H14B 108.0
C14A C15A C16A 114.4(4)
C14A C15A H15A 108.7
C16A C15A H15A 108.7
C14A C15A H15B 108.7
C16A C15A H15B 108.7
H15A C15A H15B 107.6
N17A C16A C15A 115.5(4)
N17A C16A H16A 108.4
C15A C16A H16A 108.4
N17A C16A H16B 108.4
C15A C16A H16B 108.4
H16A C16A H16B 107.5
C19A N17A C18A 107.0(4)
C19A N17A C16A 108.9(4)
C18A N17A C16A 106.0(4)
C19A N17A NiA 111.2(3)
C18A N17A NiA 109.2(3)
C16A N17A NiA 114.2(3)
N17A C18A H18A 109.5
N17A C18A H18B 109.5
H18A C18A H18B 109.5
N17A C18A H18C 109.5
H18A C18A H18C 109.5
H18B C18A H18C 109.5
N17A C19A H19A 109.5
N17A C19A H19B 109.5
H19A C19A H19B 109.5
N17A C19A H19C 109.5
H19A C19A H19C 109.5
H19B C19A H19C 109.5
C21A N20A NiA 140.6(4)
C21A N20A NiB 119.4(4)
NiA N20A NiB 97.84(15)
O22A C21A N20A 179.3(6)
C2B O1B NiB 127.6(3)
O1B C2B C7B 124.8(4)
O1B C2B C3B 118.2(4)
C7B C2B C3B 117.0(5)
C4B C3B C2B 121.6(5)
C4B C3B H3B 119.2
C2B C3B H3B 119.2
C3B C4B C5B 121.1(5)
C3B C4B H4B 119.5
C5B C4B H4B 119.5
C6B C5B C4B 118.4(5)
C6B C5B H5B 120.8
C4B C5B H5B 120.8
C5B C6B C7B 122.0(5)
C5B C6B H6B 119.0
C7B C6B H6B 119.0
C6B C7B C2B 120.0(4)
C6B C7B C8B 116.2(4)
C2B C7B C8B 123.9(4)
N9B C8B C7B 127.6(4)
N9B C8B H8B 116.2
C7B C8B H8B 116.2
C8B N9B C10B 115.5(4)
C8B N9B NiB 123.8(3)
C10B N9B NiB 120.1(3)
N9B C10B C11B 112.2(4)
N9B C10B H10C 109.2
C11B C10B H10C 109.2
N9B C10B H10D 109.2
C11B C10B H10D 109.2
H10C C10B H10D 107.9
C12B C11B C10B 113.5(4)
C12B C11B H11C 108.9
C10B C11B H11C 108.9
C12B C11B H11D 108.9
C10B C11B H11D 108.9
H11C C11B H11D 107.7
N13B C12B C11B 114.7(4)
N13B C12B H12C 108.6
C11B C12B H12C 108.6
N13B C12B H12D 108.6
C11B C12B H12D 108.6
H12C C12B H12D 107.6
C12B N13B C14B 109.4(4)
C12B N13B NiB 122.8(3)
C14B N13B NiB 114.8(3)
C12B N13B H13B 106(3)
C14B N13B H13B 106(4)
NiB N13B H13B 95(4)
N13B C14B C15B 112.9(4)
N13B C14B H14C 109.0
C15B C14B H14C 109.0
N13B C14B H14D 109.0
C15B C14B H14D 109.0
H14C C14B H14D 107.8
C16B C15B C14B 114.9(5)
C16B C15B H15C 108.5
C14B C15B H15C 108.5
C16B C15B H15D 108.5
C14B C15B H15D 108.5
H15C C15B H15D 107.5
N17B C16B C15B 116.8(4)
N17B C16B H16C 108.1
C15B C16B H16C 108.1
N17B C16B H16D 108.1
C15B C16B H16D 108.1
H16C C16B H16D 107.3
C18B N17B C19B 106.3(4)
C18B N17B C16B 109.0(4)
C19B N17B C16B 107.0(4)
C18B N17B NiB 110.8(3)
C19B N17B NiB 109.3(3)
C16B N17B NiB 114.1(3)
N17B C18B H18D 109.5
N17B C18B H18E 109.5
H18D C18B H18E 109.5
N17B C18B H18F 109.5
H18D C18B H18F 109.5
H18E C18B H18F 109.5
N17B C19B H19D 109.5
N17B C19B H19E 109.5
H19D C19B H19E 109.5
N17B C19B H19F 109.5
H19D C19B H19F 109.5
H19E C19B H19F 109.5
C21B N20B NiB 138.8(4)
C21B N20B NiA 122.4(4)
NiB N20B NiA 98.74(15)
N20B C21B O22B 179.1(6)

loop_
_geom_bond_atom_site_label_1
_geom_bond_atom_site_label_2
_geom_bond_distance
NiA O1A 2.020(3)
NiA N9A 2.059(4)
NiA N20A 2.107(4)
NiA N13A 2.154(4)
NiA N17A 2.214(4)
NiA N20B 2.244(4)
NiB O1B 2.006(3)
NiB N9B 2.057(4)
NiB N20B 2.115(4)
NiB N13B 2.132(4)
NiB N17B 2.205(4)
NiB N20A 2.280(4)
O1A C2A 1.297(6)
C2A C3A 1.418(7)
C2A C7A 1.433(7)
C3A C4A 1.373(8)
C3A H3A 0.9500
C4A C5A 1.402(8)
C4A H4A 0.9500
C5A C6A 1.367(7)
C5A H5A 0.9500
C6A C7A 1.407(7)
C6A H6A 0.9500
C7A C8A 1.457(7)
C8A N9A 1.273(6)
C8A H8A 0.9500
N9A C10A 1.466(6)
C10A C11A 1.524(7)
C10A H10A 0.9900
C10A H10B 0.9900
C11A C12A 1.517(7)
C11A H11A 0.9900
C11A H11B 0.9900
C12A N13A 1.487(6)
C12A H12A 0.9900
C12A H12B 0.9900
N13A C14A 1.494(6)
N13A H13A 0.95(6)
C14A C15A 1.519(7)
C14A H14A 0.9900
C14A H14B 0.9900
C15A C16A 1.525(7)
C15A H15A 0.9900
C15A H15B 0.9900
C16A N17A 1.485(7)
C16A H16A 0.9900
C16A H16B 0.9900
N17A C19A 1.466(6)
N17A C18A 1.482(6)
C18A H18A 0.9800
C18A H18B 0.9800
C18A H18C 0.9800
C19A H19A 0.9800
C19A H19B 0.9800
C19A H19C 0.9800
N20A C21A 1.195(6)
C21A O22A 1.186(6)
O1B C2B 1.298(6)
C2B C7B 1.423(7)
C2B C3B 1.424(7)
C3B C4B 1.386(8)
C3B H3B 0.9500
C4B C5B 1.396(8)
C4B H4B 0.9500
C5B C6B 1.389(7)
C5B H5B 0.9500
C6B C7B 1.406(7)
C6B H6B 0.9500
C7B C8B 1.445(7)
C8B N9B 1.287(6)
C8B H8B 0.9500
N9B C10B 1.483(6)
C10B C11B 1.528(7)
C10B H10C 0.9900
C10B H10D 0.9900
C11B C12B 1.508(8)
C11B H11C 0.9900
C11B H11D 0.9900
C12B N13B 1.480(6)
C12B H12C 0.9900
C12B H12D 0.9900
N13B C14B 1.499(6)
N13B H13B 0.91(6)
C14B C15B 1.525(7)
C14B H14C 0.9900
C14B H14D 0.9900
C15B C16B 1.516(8)
C15B H15C 0.9900
C15B H15D 0.9900
C16B N17B 1.487(7)
C16B H16C 0.9900
C16B H16D 0.9900
N17B C18B 1.474(6)
N17B C19B 1.485(7)
C18B H18D 0.9800
C18B H18E 0.9800
C18B H18F 0.9800
C19B H19D 0.9800
C19B H19E 0.9800
C19B H19F 0.9800
N20B C21B 1.173(6)
C21B O22B 1.196(6)
